data_7121452
loop_
_publ_author_name
'Lu, Xiao-Yu'
'Hong, Mei-Lan'
'Zhou, Hai-Pin'
'Wang, Yue'
'Wang, Jin-Yu'
'Ge, Xiu-Tao'

_publ_section_title
;
 Trisubstituted olefin synthesis via Ni-catalyzed hydroalkylation of
 internal alkynes with non-activated alkyl halides.
;
_journal_issue 35
_journal_name_full 'Chemical communications (Cambridge, England)'
_journal_page_first 4417
_journal_page_last 4420
_journal_paper_doi 10.1039/c8cc01577e
_journal_volume 54
_journal_year 2018
_chemical_formula_sum 'C21 H25 N O2 S'
_chemical_formula_weight 355.48
_space_group_crystal_system monoclinic
_space_group_IT_number 14
_space_group_name_Hall '-P 2ybc'
_space_group_name_H-M_alt 'P 1 21/c 1'
_symmetry_space_group_name_Hall '-P 2ybc'
_symmetry_space_group_name_H-M 'P 1 21/c 1'
_atom_sites_solution_hydrogens geom
_audit_creation_method SHELXL-2013
_audit_update_record
;
2017-09-26 deposited with the CCDC.
2018-03-27 downloaded from the CCDC.
;
_cell_angle_alpha 90
_cell_angle_beta 99.496(4)
_cell_angle_gamma 90
_cell_formula_units_Z 4
_cell_length_a 18.5181(8)
_cell_length_b 8.2910(3)
_cell_length_c 12.5064(5)
_cell_measurement_reflns_used 2916
_cell_measurement_temperature 291(2)
_cell_measurement_theta_max 69.2710
_cell_measurement_theta_min 4.8290
_cell_volume 1893.84(13)
_computing_cell_refinement 'CrysAlisPro (Agilent Technologies)'
_computing_data_collection 'CrysAlisPro (Agilent Technologies)'
_computing_data_reduction 'CrysAlisPro (Agilent Technologies)'
_computing_molecular_graphics 'Ortep-3 (L. J. Farrugia, 2001)'
_computing_publication_material SHELXL-2013
_computing_structure_refinement 'SHELXL-2013 (Sheldrick, 2013)'
_computing_structure_solution 'SHELXS-97 (Sheldrick, 1997)'
_diffrn_ambient_temperature 291(2)
_diffrn_detector_area_resol_mean 15.9149
_diffrn_measured_fraction_theta_full 0.979
_diffrn_measured_fraction_theta_max 0.960
_diffrn_measurement_device_type 'Gemini S Ultra, Agilent Technologies'
_diffrn_measurement_method '\w scans'
_diffrn_radiation_type CuK\a
_diffrn_radiation_wavelength 1.54184
_diffrn_reflns_av_R_equivalents 0.0278
_diffrn_reflns_av_unetI/netI 0.0350
_diffrn_reflns_Laue_measured_fraction_full 0.979
_diffrn_reflns_Laue_measured_fraction_max 0.960
_diffrn_reflns_limit_h_max 18
_diffrn_reflns_limit_h_min -22
_diffrn_reflns_limit_k_max 9
_diffrn_reflns_limit_k_min -7
_diffrn_reflns_limit_l_max 14
_diffrn_reflns_limit_l_min -13
_diffrn_reflns_number 7341
_diffrn_reflns_point_group_measured_fraction_full 0.979
_diffrn_reflns_point_group_measured_fraction_max 0.960
_diffrn_reflns_theta_full 67.684
_diffrn_reflns_theta_max 69.710
_diffrn_reflns_theta_min 4.843
_diffrn_source 'Enhance Ultra (Cu) X-ray Source'
_exptl_absorpt_coefficient_mu 1.617
_exptl_absorpt_correction_T_max 1.00000
_exptl_absorpt_correction_T_min 0.79588
_exptl_absorpt_correction_type multi-scan
_exptl_absorpt_process_details
;
CrysAlisPro, Agilent Technologies,
Version 1.171.37.35 (release 13-08-2014 CrysAlis171 .NET)
(compiled Aug 13 2014,18:06:01)
Empirical absorption correction using spherical harmonics,
 implemented in SCALE3 ABSPACK scaling algorithm.
;
_exptl_crystal_density_diffrn 1.247
_exptl_crystal_description block
_exptl_crystal_F_000 760
_exptl_crystal_size_max 0.320
_exptl_crystal_size_mid 0.300
_exptl_crystal_size_min 0.250
_refine_diff_density_max 0.183
_refine_diff_density_min -0.305
_refine_diff_density_rms 0.040
_refine_ls_extinction_method none
_refine_ls_goodness_of_fit_ref 1.033
_refine_ls_hydrogen_treatment constr
_refine_ls_matrix_type full
_refine_ls_number_parameters 228
_refine_ls_number_reflns 3425
_refine_ls_number_restraints 0
_refine_ls_restrained_S_all 1.033
_refine_ls_R_factor_all 0.0551
_refine_ls_R_factor_gt 0.0466
_refine_ls_shift/su_max 0.001
_refine_ls_shift/su_mean 0.000
_refine_ls_structure_factor_coef Fsqd
_refine_ls_weighting_details 'w=1/[\s^2^(Fo^2^)+(0.0818P)^2^+0.1458P] where P=(Fo^2^+2Fc^2^)/3'
_refine_ls_weighting_scheme calc
_refine_ls_wR_factor_gt 0.1278
_refine_ls_wR_factor_ref 0.1395
_reflns_Friedel_coverage 0.000
_reflns_number_gt 2843
_reflns_number_total 3425
_reflns_threshold_expression 'I > 2\s(I)'
_cod_data_source_file c8cc01577e2.cif
_cod_data_source_block shelxl
_cod_depositor_comments 'Adding full bibliography for 7121452.cif.'
_cod_database_code 7121452
_shelx_space_group_comment
;
The symmetry employed for this shelxl refinement is uniquely defined
by the following loop, which should always be used as a source of
symmetry information in preference to the above space-group names.
They are only intended as comments.
;
_shelx_estimated_absorpt_t_min 0.626
_shelx_estimated_absorpt_t_max 0.688
_shelxl_version_number 2013-4

loop_
_space_group_symop_operation_xyz
'x, y, z'
'-x, y+1/2, -z+1/2'
'-x, -y, -z'
'x, -y-1/2, z-1/2'

loop_
_atom_site_label
_atom_site_type_symbol
_atom_site_fract_x
_atom_site_fract_y
_atom_site_fract_z
_atom_site_U_iso_or_equiv
_atom_site_adp_type
_atom_site_occupancy
_atom_site_site_symmetry_order
_atom_site_calc_flag
_atom_site_refinement_flags_posn
_atom_site_refinement_flags_adp
S1 S -0.33379(3) 0.18245(6) -0.05325(4) 0.0677(2) Uani 1 1 d . .
N1 N -0.24914(8) 0.18862(17) 0.01116(12) 0.0569(4) Uani 1 1 d . .
O2 O -0.36820(10) 0.32794(18) -0.02545(17) 0.0975(6) Uani 1 1 d . .
O1 O -0.33031(9) 0.1473(2) -0.16380(12) 0.0896(5) Uani 1 1 d . .
C8 C 0.09844(9) 0.2739(2) 0.14714(13) 0.0511(4) Uani 1 1 d . .
C15 C -0.37539(9) 0.0193(2) 0.00210(15) 0.0557(4) Uani 1 1 d . .
C1 C -0.23915(11) 0.2328(2) 0.12637(16) 0.0623(5) Uani 1 1 d . .
H1A H -0.2512 0.1416 0.1687 0.075 Uiso 1 1 calc R U
H1B H -0.2716 0.3212 0.1367 0.075 Uiso 1 1 calc R U
C3 C -0.10594(9) 0.1507(2) 0.14402(13) 0.0505(4) Uani 1 1 d . .
H3 H -0.1164 0.0557 0.1856 0.061 Uiso 1 1 calc R U
C6 C -0.02742(10) 0.1987(2) 0.18539(12) 0.0521(4) Uani 1 1 d . .
C5 C -0.20155(10) 0.0540(2) -0.00906(15) 0.0611(5) Uani 1 1 d . .
H5A H -0.2105 0.0262 -0.0854 0.073 Uiso 1 1 calc R U
H5B H -0.2120 -0.0399 0.0321 0.073 Uiso 1 1 calc R U
C4 C -0.12231(10) 0.1043(2) 0.02482(14) 0.0593(5) Uani 1 1 d . .
H4A H -0.1119 0.1953 -0.0189 0.071 Uiso 1 1 calc R U
H4B H -0.0906 0.0160 0.0116 0.071 Uiso 1 1 calc R U
C20 C -0.36819(10) -0.1341(2) -0.03843(16) 0.0617(5) Uani 1 1 d . .
H20 H -0.3452 -0.1487 -0.0985 0.074 Uiso 1 1 calc R U
C2 C -0.16037(11) 0.2825(2) 0.16407(15) 0.0599(4) Uani 1 1 d . .
H2A H -0.1535 0.3068 0.2409 0.072 Uiso 1 1 calc R U
H2B H -0.1503 0.3798 0.1262 0.072 Uiso 1 1 calc R U
C12 C 0.20062(12) 0.4286(3) 0.10467(19) 0.0770(6) Uani 1 1 d . .
H12 H 0.2186 0.5043 0.0609 0.092 Uiso 1 1 calc R U
C18 C -0.42903(10) -0.2481(3) 0.09931(18) 0.0672(5) Uani 1 1 d . .
C7 C 0.02074(9) 0.2293(2) 0.12023(13) 0.0516(4) Uani 1 1 d . .
H7 H 0.0026 0.2213 0.0465 0.062 Uiso 1 1 calc R U
C9 C 0.14641(12) 0.2065(2) 0.23340(16) 0.0660(5) Uani 1 1 d . .
H9 H 0.1291 0.1308 0.2779 0.079 Uiso 1 1 calc R U
C13 C 0.12791(10) 0.3840(3) 0.08304(15) 0.0637(5) Uani 1 1 d . .
H13 H 0.0978 0.4291 0.0237 0.076 Uiso 1 1 calc R U
C16 C -0.40995(11) 0.0401(3) 0.09158(18) 0.0712(5) Uani 1 1 d . .
H16 H -0.4153 0.1425 0.1197 0.085 Uiso 1 1 calc R U
C19 C -0.39489(11) -0.2647(2) 0.00981(17) 0.0667(5) Uani 1 1 d . .
H19 H -0.3899 -0.3671 -0.0185 0.080 Uiso 1 1 calc R U
C11 C 0.24632(11) 0.3619(3) 0.1903(2) 0.0771(6) Uani 1 1 d . .
H11 H 0.2953 0.3922 0.2050 0.093 Uiso 1 1 calc R U
C17 C -0.43632(11) -0.0944(3) 0.13820(18) 0.0762(6) Uani 1 1 d . .
H17 H -0.4598 -0.0806 0.1978 0.091 Uiso 1 1 calc R U
C10 C 0.21970(12) 0.2511(3) 0.25350(19) 0.0787(6) Uani 1 1 d . .
H10 H 0.2509 0.2044 0.3111 0.094 Uiso 1 1 calc R U
C14 C -0.00906(13) 0.2105(4) 0.30694(15) 0.0868(8) Uani 1 1 d . .
H14A H -0.0492 0.2590 0.3347 0.130 Uiso 1 1 calc R U
H14B H 0.0340 0.2754 0.3265 0.130 Uiso 1 1 calc R U
H14C H -0.0002 0.1044 0.3371 0.130 Uiso 1 1 calc R U
C21 C -0.45729(14) -0.3926(3) 0.1526(2) 0.0991(9) Uani 1 1 d . .
H21A H -0.4910 -0.4511 0.1001 0.149 Uiso 1 1 calc R U
H21B H -0.4818 -0.3574 0.2104 0.149 Uiso 1 1 calc R U
H21C H -0.4170 -0.4614 0.1813 0.149 Uiso 1 1 calc R U

loop_
_atom_site_aniso_label
_atom_site_aniso_U_11
_atom_site_aniso_U_22
_atom_site_aniso_U_33
_atom_site_aniso_U_23
_atom_site_aniso_U_13
_atom_site_aniso_U_12
S1 0.0697(3) 0.0545(3) 0.0748(3) 0.0107(2) -0.0008(2) -0.0047(2)
N1 0.0617(9) 0.0498(8) 0.0595(8) -0.0026(6) 0.0105(7) -0.0070(6)
O2 0.0910(12) 0.0525(8) 0.1402(16) 0.0101(9) -0.0065(10) 0.0122(8)
O1 0.0993(12) 0.1017(12) 0.0616(8) 0.0183(8) -0.0053(8) -0.0246(10)
C8 0.0595(10) 0.0482(9) 0.0449(8) -0.0056(7) 0.0067(7) 0.0001(7)
C15 0.0479(9) 0.0535(9) 0.0647(10) -0.0016(8) 0.0057(7) 0.0002(7)
C1 0.0679(11) 0.0586(10) 0.0627(10) -0.0100(8) 0.0171(9) -0.0006(9)
C3 0.0638(10) 0.0461(8) 0.0439(8) -0.0020(6) 0.0155(7) -0.0077(7)
C6 0.0662(10) 0.0500(9) 0.0404(8) -0.0029(6) 0.0096(7) -0.0075(7)
C5 0.0649(11) 0.0611(10) 0.0586(10) -0.0181(8) 0.0136(8) -0.0102(9)
C4 0.0603(10) 0.0664(11) 0.0530(9) -0.0181(8) 0.0150(8) -0.0100(9)
C20 0.0602(10) 0.0592(10) 0.0667(11) -0.0074(9) 0.0132(8) -0.0042(9)
C2 0.0735(12) 0.0545(9) 0.0527(9) -0.0134(8) 0.0138(8) -0.0050(9)
C12 0.0651(12) 0.0842(15) 0.0827(14) -0.0003(11) 0.0147(10) -0.0159(11)
C18 0.0487(10) 0.0729(12) 0.0762(12) 0.0131(10) -0.0013(8) -0.0079(9)
C7 0.0609(10) 0.0529(9) 0.0408(8) -0.0028(7) 0.0072(7) -0.0039(8)
C9 0.0762(13) 0.0557(10) 0.0632(11) 0.0037(8) 0.0033(9) 0.0077(9)
C13 0.0593(10) 0.0743(12) 0.0571(10) 0.0082(9) 0.0082(8) -0.0061(9)
C16 0.0625(11) 0.0667(12) 0.0859(14) -0.0110(10) 0.0166(10) 0.0060(10)
C19 0.0632(11) 0.0542(10) 0.0803(13) -0.0026(9) 0.0045(9) -0.0052(9)
C11 0.0554(11) 0.0811(14) 0.0916(15) -0.0240(12) 0.0028(10) -0.0006(10)
C17 0.0592(11) 0.0990(17) 0.0736(13) 0.0013(12) 0.0204(10) 0.0003(11)
C10 0.0721(13) 0.0822(15) 0.0737(13) -0.0114(11) -0.0122(10) 0.0213(12)
C14 0.0807(14) 0.139(2) 0.0413(10) -0.0049(11) 0.0116(9) -0.0240(15)
C21 0.0826(16) 0.1052(19) 0.1041(18) 0.0384(16) -0.0004(13) -0.0241(15)

loop_
_atom_type_symbol
_atom_type_description
_atom_type_scat_dispersion_real
_atom_type_scat_dispersion_imag
_atom_type_scat_source
C C 0.0181 0.0091 'International Tables Vol C Tables 4.2.6.8 and 6.1.1.4'
H H 0.0000 0.0000 'International Tables Vol C Tables 4.2.6.8 and 6.1.1.4'
N N 0.0311 0.0180 'International Tables Vol C Tables 4.2.6.8 and 6.1.1.4'
O O 0.0492 0.0322 'International Tables Vol C Tables 4.2.6.8 and 6.1.1.4'
S S 0.3331 0.5567 'International Tables Vol C Tables 4.2.6.8 and 6.1.1.4'

loop_
_geom_angle_atom_site_label_1
_geom_angle_atom_site_label_2
_geom_angle_atom_site_label_3
_geom_angle
O1 S1 O2 120.04(11)
O1 S1 N1 106.87(9)
O2 S1 N1 106.35(9)
O1 S1 C15 108.56(9)
O2 S1 C15 108.14(11)
N1 S1 C15 106.04(8)
C1 N1 C5 112.09(15)
C1 N1 S1 116.43(12)
C5 N1 S1 116.32(11)
C13 C8 C9 116.74(18)
C13 C8 C7 119.84(16)
C9 C8 C7 123.37(17)
C20 C15 C16 119.64(18)
C20 C15 S1 119.28(15)
C16 C15 S1 120.86(15)
N1 C1 C2 109.41(14)
N1 C1 H1A 109.8
C2 C1 H1A 109.8
N1 C1 H1B 109.8
C2 C1 H1B 109.8
H1A C1 H1B 108.2
C6 C3 C4 115.25(13)
C6 C3 C2 112.11(14)
C4 C3 C2 108.06(15)
C6 C3 H3 107.0
C4 C3 H3 107.0
C2 C3 H3 107.0
C7 C6 C14 123.01(17)
C7 C6 C3 123.01(14)
C14 C6 C3 113.98(15)
N1 C5 C4 108.86(14)
N1 C5 H5A 109.9
C4 C5 H5A 109.9
N1 C5 H5B 109.9
C4 C5 H5B 109.9
H5A C5 H5B 108.3
C5 C4 C3 111.75(14)
C5 C4 H4A 109.3
C3 C4 H4A 109.3
C5 C4 H4B 109.3
C3 C4 H4B 109.3
H4A C4 H4B 107.9
C19 C20 C15 120.08(18)
C19 C20 H20 120.0
C15 C20 H20 120.0
C1 C2 C3 112.35(14)
C1 C2 H2A 109.1
C3 C2 H2A 109.1
C1 C2 H2B 109.1
C3 C2 H2B 109.1
H2A C2 H2B 107.9
C11 C12 C13 120.2(2)
C11 C12 H12 119.9
C13 C12 H12 119.9
C17 C18 C19 117.6(2)
C17 C18 C21 121.2(2)
C19 C18 C21 121.3(2)
C6 C7 C8 129.69(15)
C6 C7 H7 115.2
C8 C7 H7 115.2
C10 C9 C8 120.7(2)
C10 C9 H9 119.6
C8 C9 H9 119.6
C12 C13 C8 121.89(19)
C12 C13 H13 119.1
C8 C13 H13 119.1
C17 C16 C15 118.7(2)
C17 C16 H16 120.6
C15 C16 H16 120.6
C20 C19 C18 121.7(2)
C20 C19 H19 119.2
C18 C19 H19 119.2
C10 C11 C12 119.5(2)
C10 C11 H11 120.2
C12 C11 H11 120.2
C18 C17 C16 122.3(2)
C18 C17 H17 118.8
C16 C17 H17 118.8
C11 C10 C9 120.9(2)
C11 C10 H10 119.6
C9 C10 H10 119.6
C6 C14 H14A 109.5
C6 C14 H14B 109.5
H14A C14 H14B 109.5
C6 C14 H14C 109.5
H14A C14 H14C 109.5
H14B C14 H14C 109.5
C18 C21 H21A 109.5
C18 C21 H21B 109.5
H21A C21 H21B 109.5
C18 C21 H21C 109.5
H21A C21 H21C 109.5
H21B C21 H21C 109.5

loop_
_geom_bond_atom_site_label_1
_geom_bond_atom_site_label_2
_geom_bond_distance
S1 O1 1.4249(17)
S1 O2 1.4335(17)
S1 N1 1.6407(16)
S1 C15 1.7544(18)
N1 C1 1.468(2)
N1 C5 1.469(2)
C8 C13 1.385(3)
C8 C9 1.396(3)
C8 C7 1.470(2)
C15 C20 1.384(3)
C15 C16 1.389(3)
C1 C2 1.514(3)
C1 H1A 0.9700
C1 H1B 0.9700
C3 C6 1.514(2)
C3 C4 1.521(2)
C3 C2 1.535(2)
C3 H3 0.9800
C6 C7 1.328(2)
C6 C14 1.505(2)
C5 C4 1.517(2)
C5 H5A 0.9700
C5 H5B 0.9700
C4 H4A 0.9700
C4 H4B 0.9700
C20 C19 1.371(3)
C20 H20 0.9300
C2 H2A 0.9700
C2 H2B 0.9700
C12 C11 1.367(3)
C12 C13 1.379(3)
C12 H12 0.9300
C18 C17 1.378(3)
C18 C19 1.380(3)
C18 C21 1.506(3)
C7 H7 0.9300
C9 C10 1.389(3)
C9 H9 0.9300
C13 H13 0.9300
C16 C17 1.385(3)
C16 H16 0.9300
C19 H19 0.9300
C11 C10 1.357(3)
C11 H11 0.9300
C17 H17 0.9300
C10 H10 0.9300
C14 H14A 0.9600
C14 H14B 0.9600
C14 H14C 0.9600
C21 H21A 0.9600
C21 H21B 0.9600
C21 H21C 0.9600

loop_
_geom_torsion_atom_site_label_1
_geom_torsion_atom_site_label_2
_geom_torsion_atom_site_label_3
_geom_torsion_atom_site_label_4
_geom_torsion
O1 S1 N1 C1 176.55(14)
O2 S1 N1 C1 47.19(16)
C15 S1 N1 C1 -67.77(15)
O1 S1 N1 C5 -47.85(15)
O2 S1 N1 C5 -177.21(14)
C15 S1 N1 C5 67.82(14)
O1 S1 C15 C20 29.22(18)
O2 S1 C15 C20 160.96(15)
N1 S1 C15 C20 -85.31(16)
O1 S1 C15 C16 -156.26(16)
O2 S1 C15 C16 -24.52(19)
N1 S1 C15 C16 89.22(17)
C5 N1 C1 C2 59.8(2)
S1 N1 C1 C2 -162.76(13)
C4 C3 C6 C7 12.6(2)
C2 C3 C6 C7 -111.52(19)
C4 C3 C6 C14 -167.99(18)
C2 C3 C6 C14 67.9(2)
C1 N1 C5 C4 -61.10(19)
S1 N1 C5 C4 161.45(12)
N1 C5 C4 C3 59.0(2)
C6 C3 C4 C5 178.60(15)
C2 C3 C4 C5 -55.1(2)
C16 C15 C20 C19 -0.2(3)
S1 C15 C20 C19 174.40(14)
N1 C1 C2 C3 -56.3(2)
C6 C3 C2 C1 -178.02(14)
C4 C3 C2 C1 53.91(19)
C14 C6 C7 C8 1.9(3)
C3 C6 C7 C8 -178.75(17)
C13 C8 C7 C6 -142.8(2)
C9 C8 C7 C6 39.5(3)
C13 C8 C9 C10 0.9(3)
C7 C8 C9 C10 178.66(17)
C11 C12 C13 C8 1.2(3)
C9 C8 C13 C12 -1.7(3)
C7 C8 C13 C12 -179.52(18)
C20 C15 C16 C17 0.1(3)
S1 C15 C16 C17 -174.38(15)
C15 C20 C19 C18 -0.3(3)
C17 C18 C19 C20 0.8(3)
C21 C18 C19 C20 -179.19(19)
C13 C12 C11 C10 0.2(3)
C19 C18 C17 C16 -0.9(3)
C21 C18 C17 C16 179.1(2)
C15 C16 C17 C18 0.4(3)
C12 C11 C10 C9 -1.0(3)
C8 C9 C10 C11 0.4(3)
